data_2015166
loop_
_publ_author_name
'Xiang-Rong Hao'
'Zhong-Min Su'
'Ya-Hui Zhao'
'Kui-Zhan Shao'
'Yong Wang'

_publ_section_title
;
 A novel cadmium(II) coordination polymer with
 biphenyl-3,3',4,4'-tetracarboxylic acid and 4,4'-bipyridine
;
_journal_coeditor_code HJ1069
_journal_issue 11
_journal_name_full 'Acta Crystallographica Section C'
_journal_page_first m469
_journal_page_last m471
_journal_paper_doi 10.1107/S0108270105028751
_journal_volume 61
_journal_year 2005
_chemical_formula_iupac '[Cd (C16 H8 O8) (C10 H8 N2)2], 0.35H2 O'
_chemical_formula_moiety 'C36 H24 Cd N4 O8, 0.35H2 O'
_chemical_formula_sum 'C36 H24.7 Cd N4 O8.35'
_chemical_formula_weight 759.34
_chemical_name_systematic
;
poly[[bis(4,4'-bipyridine-\kN)cadmium(II)]-\m~3~-4,4'-dicarboxybiphenyl-
3,3'-dicarboxylato] 0.352-hydrate
;
_space_group_IT_number 14
_symmetry_cell_setting monoclinic
_symmetry_space_group_name_Hall '-P 2ybc'
_symmetry_space_group_name_H-M 'P 1 21/c 1'
_atom_sites_solution_hydrogens geom
_atom_sites_solution_primary direct
_atom_sites_solution_secondary difmap
_audit_creation_method SHELXL-97
_cell_angle_alpha 90.000(5)
_cell_angle_beta 105.413(5)
_cell_angle_gamma 90.000(5)
_cell_formula_units_Z 4
_cell_length_a 12.101(5)
_cell_length_b 24.379(5)
_cell_length_c 10.679(5)
_cell_measurement_reflns_used 18569
_cell_measurement_temperature 298(2)
_cell_measurement_theta_max 28.16
_cell_measurement_theta_min 1.69
_cell_volume 3037(2)
_computing_cell_refinement PROCESS-AUTO
_computing_data_collection 'PROCESS-AUTO (Rigaku, 1998)'
_computing_data_reduction PROCESS-AUTO
_computing_molecular_graphics 'SHELXTL-Plus (Sheldrick, 1990)'
_computing_structure_refinement 'SHELXL97 (Sheldrick, 1997)'
_computing_structure_solution 'SHELXS97 (Sheldrick, 1997)'
_diffrn_ambient_temperature 293(2)
_diffrn_detector_area_resol_mean 10.0
_diffrn_measured_fraction_theta_full 0.998
_diffrn_measured_fraction_theta_max 0.946
_diffrn_measurement_device_type 'Rigaku R-AXIS RAPID'
_diffrn_measurement_method \w
_diffrn_radiation_monochromator graphite
_diffrn_radiation_source 'fine-focus sealed tube'
_diffrn_radiation_type MoK\a
_diffrn_radiation_wavelength 0.71069
_diffrn_reflns_av_R_equivalents 0.0841
_diffrn_reflns_av_sigmaI/netI 0.1862
_diffrn_reflns_limit_h_max 15
_diffrn_reflns_limit_h_min -7
_diffrn_reflns_limit_k_max 32
_diffrn_reflns_limit_k_min -32
_diffrn_reflns_limit_l_max 14
_diffrn_reflns_limit_l_min -14
_diffrn_reflns_number 18797
_diffrn_reflns_theta_full 25.00
_diffrn_reflns_theta_max 28.31
_diffrn_reflns_theta_min 1.67
_diffrn_standards_decay_% 0
_diffrn_standards_interval_time 10
_diffrn_standards_number 156
_exptl_absorpt_coefficient_mu 0.785
_exptl_absorpt_correction_T_max 0.828
_exptl_absorpt_correction_T_min 0.784
_exptl_absorpt_correction_type multi-scan
_exptl_absorpt_process_details '(ABSCOR; Higashi, 1995)'
_exptl_crystal_colour COLORLESS
_exptl_crystal_density_diffrn 1.661
_exptl_crystal_density_method 'not measured'
_exptl_crystal_description BLOCK
_exptl_crystal_F_000 1534
_exptl_crystal_size_max 0.35
_exptl_crystal_size_mid 0.26
_exptl_crystal_size_min 0.25
_refine_diff_density_max 0.618
_refine_diff_density_min -0.640
_refine_ls_extinction_method none
_refine_ls_goodness_of_fit_ref 0.955
_refine_ls_hydrogen_treatment constr
_refine_ls_matrix_type full
_refine_ls_number_parameters 454
_refine_ls_number_reflns 7162
_refine_ls_number_restraints 0
_refine_ls_restrained_S_all 0.955
_refine_ls_R_factor_all 0.1346
_refine_ls_R_factor_gt 0.0482
_refine_ls_shift/su_max 0.074
_refine_ls_shift/su_mean 0.004
_refine_ls_structure_factor_coef Fsqd
_refine_ls_weighting_details 'calc w = 1/[\s^2^(Fo^2^)+(0.036P)^2^] where P = (Fo^2^+2Fc^2^)/3'
_refine_ls_weighting_scheme calc
_refine_ls_wR_factor_gt 0.0867
_refine_ls_wR_factor_ref 0.1151
_reflns_number_gt 3097
_reflns_number_total 7162
_reflns_threshold_expression I>2\s(I)
_cod_data_source_file hj1069.cif
_cod_data_source_block I
_cod_original_sg_symbol_H-M 'P 21/c'
_cod_original_formula_sum 'C36 H24.70 Cd N4 O8.35'
_cod_database_code 2015166

loop_
_symmetry_equiv_pos_as_xyz
'x, y, z'
'-x, y+1/2, -z+1/2'
'-x, -y, -z'
'x, -y-1/2, z-1/2'

loop_
_atom_site_label
_atom_site_fract_x
_atom_site_fract_y
_atom_site_fract_z
_atom_site_U_iso_or_equiv
_atom_site_adp_type
_atom_site_calc_flag
_atom_site_refinement_flags
_atom_site_occupancy
_atom_site_disorder_assembly
_atom_site_disorder_group
_atom_site_type_symbol
Cd1 0.90990(4) 0.548869(16) 0.60887(4) 0.03137(14) Uani d . 1 . . Cd
C1 1.0949(5) 0.6760(2) 1.4369(5) 0.0304(14) Uani d . 1 . . C
C2 1.0549(5) 0.7268(2) 1.3886(5) 0.0448(18) Uani d . 1 . . C
H2 1.0795 0.7578 1.4392 0.054 Uiso calc R 1 . . H
C3 0.9787(5) 0.7331(2) 1.2663(5) 0.0422(17) Uani d . 1 . . C
H3 0.9539 0.7680 1.2366 0.051 Uiso calc R 1 . . H
C4 0.9392(5) 0.6878(2) 1.1881(5) 0.0291(14) Uani d . 1 . . C
C5 0.9756(5) 0.6367(2) 1.2385(5) 0.0324(15) Uani d . 1 . . C
H5 0.9482 0.6059 1.1884 0.039 Uiso calc R 1 . . H
C6 1.0511(4) 0.6291(2) 1.3603(5) 0.0274(13) Uani d . 1 . . C
C7 0.8585(5) 0.6924(2) 1.0572(5) 0.0283(14) Uani d . 1 . . C
C8 0.7753(5) 0.7341(2) 1.0308(5) 0.0327(14) Uani d . 1 . . C
H8 0.7734 0.7605 1.0932 0.039 Uiso calc R 1 . . H
C9 0.6961(5) 0.7353(2) 0.9099(5) 0.0333(14) Uani d . 1 . . C
H9 0.6398 0.7623 0.8931 0.040 Uiso calc R 1 . . H
C10 0.6981(4) 0.69732(19) 0.8129(4) 0.0221(13) Uani d . 1 . . C
C11 0.7827(4) 0.65735(19) 0.8388(4) 0.0220(12) Uani d . 1 . . C
C12 0.8607(4) 0.6557(2) 0.9592(5) 0.0268(13) Uani d . 1 . . C
H12 0.9171 0.6287 0.9752 0.032 Uiso calc R 1 . . H
C13 1.1896(5) 0.6733(2) 1.5605(6) 0.0377(16) Uani d . 1 . . C
C14 1.0722(4) 0.5717(2) 1.4110(5) 0.0270(14) Uani d . 1 . . C
C15 0.8039(5) 0.6169(2) 0.7439(5) 0.0270(13) Uani d . 1 . . C
C16 0.6056(5) 0.7008(2) 0.6875(5) 0.0321(14) Uani d . 1 . . C
C17 0.7529(5) 0.6151(2) 0.3680(5) 0.0369(15) Uani d . 1 . . C
H17 0.7763 0.6435 0.4274 0.044 Uiso calc R 1 . . H
C18 0.6844(5) 0.6275(2) 0.2476(5) 0.0356(15) Uani d . 1 . . C
H18 0.6615 0.6636 0.2276 0.043 Uiso calc R 1 . . H
C19 0.6489(4) 0.5873(2) 0.1559(5) 0.0296(14) Uani d . 1 . . C
C20 0.6880(5) 0.5345(2) 0.1924(5) 0.0410(16) Uani d . 1 . . C
H20 0.6682 0.5058 0.1332 0.049 Uiso calc R 1 . . H
C21 0.7553(5) 0.5245(2) 0.3145(5) 0.0429(17) Uani d . 1 . . C
H21 0.7797 0.4888 0.3364 0.051 Uiso calc R 1 . . H
C22 0.4290(5) 0.6514(2) -0.1220(6) 0.0413(16) Uani d . 1 . . C
H22 0.3800 0.6815 -0.1356 0.050 Uiso calc R 1 . . H
C23 0.5006(5) 0.6435(2) 0.0005(5) 0.0369(15) Uani d . 1 . . C
H23 0.4994 0.6680 0.0668 0.044 Uiso calc R 1 . . H
C24 0.5742(4) 0.5991(2) 0.0249(5) 0.0307(14) Uani d . 1 . . C
C25 0.5737(5) 0.5661(2) -0.0790(5) 0.0468(18) Uani d . 1 . . C
H25 0.6236 0.5365 -0.0686 0.056 Uiso calc R 1 . . H
C26 0.4990(6) 0.5767(3) -0.2002(5) 0.0531(19) Uani d . 1 . . C
H26 0.5004 0.5536 -0.2690 0.064 Uiso calc R 1 . . H
C27 1.1061(5) 0.6123(2) 0.8243(5) 0.0387(16) Uani d . 1 . . C
H27 1.0912 0.6367 0.7550 0.046 Uiso calc R 1 . . H
C28 1.1770(5) 0.6288(2) 0.9425(5) 0.0404(16) Uani d . 1 . . C
H28 1.2088 0.6638 0.9508 0.049 Uiso calc R 1 . . H
C29 1.2016(5) 0.5933(2) 1.0503(5) 0.0346(15) Uani d . 1 . . C
C30 1.1529(5) 0.5417(2) 1.0296(5) 0.0358(15) Uani d . 1 . . C
H30 1.1682 0.5162 1.0967 0.043 Uiso calc R 1 . . H
C31 1.0820(5) 0.5281(2) 0.9106(5) 0.0399(16) Uani d . 1 . . C
H31 1.0482 0.4935 0.9004 0.048 Uiso calc R 1 . . H
C32 1.3739(6) 0.6798(3) 1.3239(6) 0.0543(19) Uani d . 1 . . C
H32 1.3801 0.7167 1.3471 0.065 Uiso calc R 1 . . H
C33 1.2930(5) 0.6650(2) 1.2125(6) 0.0471(18) Uani d . 1 . . C
H33 1.2460 0.6915 1.1625 0.056 Uiso calc R 1 . . H
C34 1.2818(5) 0.6106(2) 1.1748(5) 0.0336(15) Uani d . 1 . . C
C35 1.3503(5) 0.5734(3) 1.2578(6) 0.056(2) Uani d . 1 . . C
H35 1.3427 0.5360 1.2407 0.067 Uiso calc R 1 . . H
C36 1.4301(6) 0.5924(3) 1.3663(6) 0.064(2) Uani d . 1 . . C
H36 1.4776 0.5668 1.4191 0.077 Uiso calc R 1 . . H
N1 0.4260(4) 0.6184(2) -0.2217(4) 0.0401(13) Uani d . 1 . . N
N2 0.7880(4) 0.56398(17) 0.4049(4) 0.0336(12) Uani d . 1 . . N
N3 1.0585(4) 0.56275(19) 0.8063(4) 0.0353(13) Uani d . 1 . . N
N4 1.4438(4) 0.6443(2) 1.4004(5) 0.0520(15) Uani d . 1 . . N
O1 1.2580(4) 0.63062(17) 1.5593(3) 0.0488(12) Uani d . 1 . . O
H1 1.2774 0.6169 1.6320 0.073 Uiso calc R 1 . . H
O2 1.2042(4) 0.70631(16) 1.6440(4) 0.0557(13) Uani d . 1 . . O
O3 1.0579(3) 0.55962(14) 1.5182(3) 0.0407(10) Uani d . 1 . . O
O4 1.0988(3) 0.53745(14) 1.3326(3) 0.0462(11) Uani d . 1 . . O
O5 0.7839(3) 0.56738(14) 0.7515(3) 0.0367(10) Uani d . 1 . . O
O6 0.8586(3) 0.63558(13) 0.6660(3) 0.0330(9) Uani d . 1 . . O
O7 0.6062(3) 0.65876(16) 0.6114(4) 0.0406(10) Uani d . 1 . . O
H7 0.5494 0.6599 0.5492 0.061 Uiso calc R 1 . . H
O8 0.5368(3) 0.73779(15) 0.6628(3) 0.0471(12) Uani d . 1 . . O
O9W 0.3789(16) 0.4901(9) 0.4412(19) 0.167(12) Uani d P 0.352(14) . . O

loop_
_atom_site_aniso_label
_atom_site_aniso_U_11
_atom_site_aniso_U_22
_atom_site_aniso_U_33
_atom_site_aniso_U_12
_atom_site_aniso_U_13
_atom_site_aniso_U_23
Cd1 0.0390(3) 0.0299(2) 0.0213(2) 0.0065(3) 0.00110(17) -0.0009(2)
C1 0.037(4) 0.023(3) 0.025(3) -0.002(3) -0.003(3) -0.004(2)
C2 0.057(5) 0.028(3) 0.037(4) -0.002(3) -0.009(4) -0.005(3)
C3 0.067(5) 0.016(3) 0.032(3) 0.004(3) -0.009(3) 0.005(3)
C4 0.034(4) 0.027(3) 0.023(3) 0.000(3) 0.000(3) 0.000(3)
C5 0.039(4) 0.029(3) 0.025(3) 0.001(3) 0.001(3) -0.007(3)
C6 0.031(3) 0.031(3) 0.021(3) 0.010(3) 0.007(3) 0.003(2)
C7 0.034(4) 0.019(3) 0.025(3) 0.004(3) -0.004(3) 0.005(2)
C8 0.047(4) 0.030(3) 0.021(3) 0.004(3) 0.009(3) -0.007(2)
C9 0.035(4) 0.028(3) 0.034(3) 0.013(3) 0.003(3) 0.007(3)
C10 0.030(3) 0.023(3) 0.013(3) 0.001(3) 0.005(3) 0.001(2)
C11 0.029(3) 0.018(3) 0.020(3) 0.001(3) 0.010(3) -0.001(2)
C12 0.034(3) 0.027(3) 0.021(3) 0.013(3) 0.010(3) -0.001(2)
C13 0.042(4) 0.034(4) 0.033(4) 0.002(3) 0.003(3) 0.014(3)
C14 0.020(3) 0.025(3) 0.030(3) 0.003(2) -0.002(3) 0.001(3)
C15 0.029(3) 0.035(4) 0.015(3) 0.008(3) 0.002(3) 0.004(2)
C16 0.031(4) 0.041(4) 0.020(3) -0.003(3) 0.000(3) 0.003(3)
C17 0.046(4) 0.034(4) 0.027(3) -0.001(3) 0.002(3) -0.002(3)
C18 0.043(4) 0.035(3) 0.026(3) 0.003(3) 0.003(3) 0.003(3)
C19 0.022(3) 0.041(4) 0.023(3) -0.001(3) 0.000(3) 0.003(3)
C20 0.046(4) 0.037(4) 0.031(3) 0.005(3) -0.005(3) -0.009(3)
C21 0.058(5) 0.040(4) 0.025(3) 0.009(3) 0.001(3) -0.003(3)
C22 0.037(4) 0.044(4) 0.044(4) 0.005(3) 0.013(3) 0.013(3)
C23 0.033(4) 0.042(4) 0.033(3) -0.003(3) 0.003(3) 0.002(3)
C24 0.026(4) 0.034(3) 0.028(3) -0.001(3) 0.001(3) 0.003(3)
C25 0.045(4) 0.055(4) 0.035(4) 0.014(3) -0.001(3) 0.001(3)
C26 0.069(5) 0.054(4) 0.024(3) -0.002(4) -0.009(3) -0.004(3)
C27 0.039(4) 0.038(4) 0.032(3) 0.001(3) -0.003(3) 0.010(3)
C28 0.038(4) 0.030(3) 0.044(4) -0.008(3) -0.006(3) 0.002(3)
C29 0.028(4) 0.042(4) 0.028(3) 0.000(3) -0.003(3) -0.006(3)
C30 0.040(4) 0.037(4) 0.024(3) 0.001(3) -0.002(3) 0.004(3)
C31 0.041(4) 0.033(3) 0.039(4) -0.012(3) -0.001(3) -0.006(3)
C32 0.058(5) 0.056(4) 0.045(4) -0.012(4) 0.006(4) -0.024(4)
C33 0.046(4) 0.043(4) 0.043(4) -0.003(3) -0.005(3) -0.012(3)
C34 0.029(4) 0.040(4) 0.030(3) -0.003(3) 0.004(3) -0.008(3)
C35 0.063(5) 0.046(4) 0.042(4) 0.010(4) -0.015(4) -0.016(3)
C36 0.052(5) 0.082(6) 0.047(5) 0.020(4) -0.009(4) -0.008(4)
N1 0.037(3) 0.049(3) 0.027(3) 0.002(3) -0.003(2) 0.013(2)
N2 0.040(3) 0.030(3) 0.026(3) 0.009(2) 0.002(2) 0.004(2)
N3 0.028(3) 0.044(3) 0.027(3) 0.001(2) -0.004(2) 0.000(2)
N4 0.038(4) 0.072(4) 0.042(3) -0.004(3) 0.004(3) -0.016(3)
O1 0.051(3) 0.056(3) 0.027(2) 0.005(2) -0.013(2) -0.001(2)
O2 0.073(3) 0.045(3) 0.033(3) -0.001(2) -0.013(2) -0.017(2)
O3 0.045(3) 0.051(3) 0.026(2) 0.002(2) 0.0086(19) 0.0175(19)
O4 0.070(3) 0.026(2) 0.035(2) 0.011(2) 0.003(2) -0.0014(18)
O5 0.051(3) 0.024(2) 0.037(2) -0.0006(19) 0.016(2) -0.0049(17)
O6 0.040(2) 0.030(2) 0.028(2) 0.0034(19) 0.0047(19) -0.0062(17)
O7 0.033(3) 0.048(3) 0.033(2) 0.000(2) -0.0053(19) -0.008(2)
O8 0.045(3) 0.044(3) 0.041(2) 0.016(2) -0.009(2) 0.004(2)
O9W 0.143(19) 0.22(3) 0.14(2) -0.036(16) 0.044(15) 0.014(16)

loop_
_atom_type_symbol
_atom_type_description
_atom_type_scat_dispersion_real
_atom_type_scat_dispersion_imag
_atom_type_scat_source
C C 0.0033 0.0016 'International Tables Vol C Tables 4.2.6.8 and 6.1.1.4'
H H 0.0000 0.0000 'International Tables Vol C Tables 4.2.6.8 and 6.1.1.4'
N N 0.0061 0.0033 'International Tables Vol C Tables 4.2.6.8 and 6.1.1.4'
O O 0.0106 0.0060 'International Tables Vol C Tables 4.2.6.8 and 6.1.1.4'
Cd Cd -0.8075 1.2024 'International Tables Vol C Tables 4.2.6.8 and 6.1.1.4'

loop_
_geom_angle_atom_site_label_1
_geom_angle_atom_site_label_2
_geom_angle_atom_site_label_3
_geom_angle_site_symmetry_1
_geom_angle_site_symmetry_3
_geom_angle
O4 Cd1 O3 3_767 1_554 109.54(14)
O4 Cd1 N2 3_767 . 110.63(14)
O3 Cd1 N2 1_554 . 87.58(15)
O4 Cd1 O6 3_767 . 139.04(14)
O3 Cd1 O6 1_554 . 107.63(13)
N2 Cd1 O6 . . 87.38(13)
O4 Cd1 N3 3_767 . 88.09(15)
O3 Cd1 N3 1_554 . 82.34(15)
N2 Cd1 N3 . . 160.90(15)
O6 Cd1 N3 . . 80.33(13)
O4 Cd1 O5 3_767 . 85.14(14)
O3 Cd1 O5 1_554 . 158.62(12)
N2 Cd1 O5 . . 102.03(15)
O6 Cd1 O5 . . 54.60(12)
N3 Cd1 O5 . . 82.73(14)
C2 C1 C6 . . 117.8(5)
C2 C1 C13 . . 118.7(5)
C6 C1 C13 . . 123.3(5)
C1 C2 C3 . . 122.0(5)
C1 C2 H2 . . 119.0
C3 C2 H2 . . 119.0
C4 C3 C2 . . 120.8(5)
C4 C3 H3 . . 119.6
C2 C3 H3 . . 119.6
C5 C4 C3 . . 117.4(5)
C5 C4 C7 . . 119.8(5)
C3 C4 C7 . . 122.8(5)
C4 C5 C6 . . 123.1(5)
C4 C5 H5 . . 118.5
C6 C5 H5 . . 118.5
C5 C6 C1 . . 118.9(5)
C5 C6 C14 . . 117.9(5)
C1 C6 C14 . . 122.8(4)
C12 C7 C8 . . 118.3(5)
C12 C7 C4 . . 121.6(5)
C8 C7 C4 . . 120.1(5)
C9 C8 C7 . . 118.8(5)
C9 C8 H8 . . 120.6
C7 C8 H8 . . 120.6
C8 C9 C10 . . 122.2(5)
C8 C9 H9 . . 118.9
C10 C9 H9 . . 118.9
C9 C10 C11 . . 118.4(4)
C9 C10 C16 . . 118.0(5)
C11 C10 C16 . . 123.6(5)
C12 C11 C10 . . 119.6(4)
C12 C11 C15 . . 114.6(4)
C10 C11 C15 . . 125.6(4)
C11 C12 C7 . . 122.7(5)
C11 C12 H12 . . 118.7
C7 C12 H12 . . 118.7
O2 C13 O1 . . 124.9(6)
O2 C13 C1 . . 124.0(6)
O1 C13 C1 . . 111.0(5)
O3 C14 O4 . . 124.7(5)
O3 C14 C6 . . 120.3(5)
O4 C14 C6 . . 114.9(5)
O5 C15 O6 . . 122.3(5)
O5 C15 C11 . . 122.1(5)
O6 C15 C11 . . 115.0(5)
O8 C16 O7 . . 124.5(5)
O8 C16 C10 . . 123.0(5)
O7 C16 C10 . . 112.5(5)
N2 C17 C18 . . 123.1(5)
N2 C17 H17 . . 118.4
C18 C17 H17 . . 118.4
C17 C18 C19 . . 120.8(5)
C17 C18 H18 . . 119.6
C19 C18 H18 . . 119.6
C18 C19 C20 . . 116.3(5)
C18 C19 C24 . . 122.3(5)
C20 C19 C24 . . 121.4(5)
C21 C20 C19 . . 120.3(5)
C21 C20 H20 . . 119.9
C19 C20 H20 . . 119.9
N2 C21 C20 . . 123.1(5)
N2 C21 H21 . . 118.4
C20 C21 H21 . . 118.4
N1 C22 C23 . . 123.6(6)
N1 C22 H22 . . 118.2
C23 C22 H22 . . 118.2
C24 C23 C22 . . 120.0(6)
C24 C23 H23 . . 120.0
C22 C23 H23 . . 120.0
C25 C24 C23 . . 116.3(5)
C25 C24 C19 . . 121.6(5)
C23 C24 C19 . . 122.1(5)
C24 C25 C26 . . 120.5(6)
C24 C25 H25 . . 119.8
C26 C25 H25 . . 119.8
N1 C26 C25 . . 122.8(6)
N1 C26 H26 . . 118.6
C25 C26 H26 . . 118.6
N3 C27 C28 . . 122.4(5)
N3 C27 H27 . . 118.8
C28 C27 H27 . . 118.8
C27 C28 C29 . . 120.7(5)
C27 C28 H28 . . 119.6
C29 C28 H28 . . 119.6
C30 C29 C28 . . 116.2(5)
C30 C29 C34 . . 123.5(5)
C28 C29 C34 . . 120.2(5)
C31 C30 C29 . . 120.2(5)
C31 C30 H30 . . 119.9
C29 C30 H30 . . 119.9
N3 C31 C30 . . 123.2(5)
N3 C31 H31 . . 118.4
C30 C31 H31 . . 118.4
N4 C32 C33 . . 123.5(6)
N4 C32 H32 . . 118.2
C33 C32 H32 . . 118.2
C32 C33 C34 . . 119.8(6)
C32 C33 H33 . . 120.1
C34 C33 H33 . . 120.1
C35 C34 C33 . . 116.6(5)
C35 C34 C29 . . 121.7(5)
C33 C34 C29 . . 121.6(5)
C36 C35 C34 . . 119.1(6)
C36 C35 H35 . . 120.5
C34 C35 H35 . . 120.5
N4 C36 C35 . . 124.5(6)
N4 C36 H36 . . 117.8
C35 C36 H36 . . 117.8
C26 N1 C22 . . 116.8(5)
C17 N2 C21 . . 116.3(4)
C17 N2 Cd1 . . 119.8(3)
C21 N2 Cd1 . . 123.7(4)
C27 N3 C31 . . 117.1(4)
C27 N3 Cd1 . . 116.7(3)
C31 N3 Cd1 . . 124.9(4)
C36 N4 C32 . . 116.4(5)
C13 O1 H1 . . 109.5
C14 O3 Cd1 . 1_556 138.0(3)
C14 O4 Cd1 . 3_767 113.4(3)
C15 O5 Cd1 . . 88.6(3)
C15 O6 Cd1 . . 93.9(3)
C16 O7 H7 . . 109.5

loop_
_geom_bond_atom_site_label_1
_geom_bond_atom_site_label_2
_geom_bond_site_symmetry_2
_geom_bond_distance
_geom_bond_publ_flag
Cd1 O4 3_767 2.206(3) ?
Cd1 O3 1_554 2.266(4) ?
Cd1 N2 . 2.312(4) ?
Cd1 O6 . 2.330(3) ?
Cd1 N3 . 2.404(4) ?
Cd1 O5 . 2.466(4) ?
C1 C2 . 1.378(7) ?
C1 C6 . 1.424(6) ?
C1 C13 . 1.503(7) ?
C2 C3 . 1.393(7) ?
C2 H2 . 0.9300 ?
C3 C4 . 1.390(6) ?
C3 H3 . 0.9300 ?
C4 C5 . 1.384(6) ?
C4 C7 . 1.482(6) ?
C5 C6 . 1.389(6) ?
C5 H5 . 0.9300 ?
C6 C14 . 1.497(7) ?
C7 C12 . 1.384(6) ?
C7 C8 . 1.405(7) ?
C8 C9 . 1.389(6) ?
C8 H8 . 0.9300 ?
C9 C10 . 1.395(6) ?
C9 H9 . 0.9300 ?
C10 C11 . 1.387(6) ?
C10 C16 . 1.502(6) ?
C11 C12 . 1.378(6) ?
C11 C15 . 1.484(7) ?
C12 H12 . 0.9300 ?
C13 O2 . 1.180(6) ?
C13 O1 . 1.330(6) ?
C14 O3 . 1.238(6) ?
C14 O4 . 1.284(6) ?
C15 O5 . 1.238(6) ?
C15 O6 . 1.277(6) ?
C16 O8 . 1.208(6) ?
C16 O7 . 1.310(6) ?
C17 N2 . 1.343(6) ?
C17 C18 . 1.366(6) ?
C17 H17 . 0.9300 ?
C18 C19 . 1.371(7) ?
C18 H18 . 0.9300 ?
C19 C20 . 1.392(7) ?
C19 C24 . 1.477(6) ?
C20 C21 . 1.363(7) ?
C20 H20 . 0.9300 ?
C21 N2 . 1.345(6) ?
C21 H21 . 0.9300 ?
C22 N1 . 1.327(7) ?
C22 C23 . 1.377(7) ?
C22 H22 . 0.9300 ?
C23 C24 . 1.382(7) ?
C23 H23 . 0.9300 ?
C24 C25 . 1.369(7) ?
C25 C26 . 1.391(7) ?
C25 H25 . 0.9300 ?
C26 N1 . 1.325(7) ?
C26 H26 . 0.9300 ?
C27 N3 . 1.330(6) ?
C27 C28 . 1.384(7) ?
C27 H27 . 0.9300 ?
C28 C29 . 1.407(7) ?
C28 H28 . 0.9300 ?
C29 C30 . 1.382(7) ?
C29 C34 . 1.484(7) ?
C30 C31 . 1.372(6) ?
C30 H30 . 0.9300 ?
C31 N3 . 1.366(6) ?
C31 H31 . 0.9300 ?
C32 N4 . 1.329(7) ?
C32 C33 . 1.373(7) ?
C32 H32 . 0.9300 ?
C33 C34 . 1.381(7) ?
C33 H33 . 0.9300 ?
C34 C35 . 1.381(7) ?
C35 C36 . 1.377(8) ?
C35 H35 . 0.9300 ?
C36 N4 . 1.313(8) ?
C36 H36 . 0.9300 ?
O1 H1 . 0.8200 ?
O3 Cd1 1_556 2.266(4) ?
O4 Cd1 3_767 2.206(3) ?
O7 H7 . 0.8200 ?

loop_
_geom_hbond_atom_site_label_D
_geom_hbond_atom_site_label_H
_geom_hbond_atom_site_label_A
_geom_hbond_site_symmetry_A
_geom_hbond_distance_DH
_geom_hbond_distance_HA
_geom_hbond_distance_DA
_geom_hbond_angle_DHA
O1 H1 N1 1_657 0.82 2.04 2.677(6) 134
O7 H7 N4 1_454 0.82 1.80 2.590(6) 163

loop_
_geom_torsion_atom_site_label_1
_geom_torsion_atom_site_label_2
_geom_torsion_atom_site_label_3
_geom_torsion_atom_site_label_4
_geom_torsion_site_symmetry_1
_geom_torsion_site_symmetry_4
_geom_torsion
C6 C1 C2 C3 . . -3.2(9)
C13 C1 C2 C3 . . 171.1(6)
C1 C2 C3 C4 . . 0.4(10)
C2 C3 C4 C5 . . 2.1(9)
C2 C3 C4 C7 . . -179.8(6)
C3 C4 C5 C6 . . -1.9(9)
C7 C4 C5 C6 . . -180.0(5)
C4 C5 C6 C1 . . -1.0(9)
C4 C5 C6 C14 . . 172.2(5)
C2 C1 C6 C5 . . 3.5(8)
C13 C1 C6 C5 . . -170.6(5)
C2 C1 C6 C14 . . -169.4(5)
C13 C1 C6 C14 . . 16.5(9)
C5 C4 C7 C12 . . -33.1(8)
C3 C4 C7 C12 . . 148.8(6)
C5 C4 C7 C8 . . 145.4(6)
C3 C4 C7 C8 . . -32.6(8)
C12 C7 C8 C9 . . 2.7(8)
C4 C7 C8 C9 . . -175.9(5)
C7 C8 C9 C10 . . -1.6(8)
C8 C9 C10 C11 . . -0.3(8)
C8 C9 C10 C16 . . 177.6(5)
C9 C10 C11 C12 . . 1.0(7)
C16 C10 C11 C12 . . -176.7(5)
C9 C10 C11 C15 . . -174.4(5)
C16 C10 C11 C15 . . 8.0(8)
C10 C11 C12 C7 . . 0.2(8)
C15 C11 C12 C7 . . 176.0(5)
C8 C7 C12 C11 . . -2.1(8)
C4 C7 C12 C11 . . 176.5(5)
C2 C1 C13 O2 . . 29.8(9)
C6 C1 C13 O2 . . -156.2(6)
C2 C1 C13 O1 . . -146.5(6)
C6 C1 C13 O1 . . 27.5(8)
C5 C6 C14 O3 . . -125.5(6)
C1 C6 C14 O3 . . 47.5(8)
C5 C6 C14 O4 . . 50.9(7)
C1 C6 C14 O4 . . -136.2(5)
C12 C11 C15 O5 . . 73.8(7)
C10 C11 C15 O5 . . -110.6(6)
C12 C11 C15 O6 . . -96.8(5)
C10 C11 C15 O6 . . 78.8(7)
C9 C10 C16 O8 . . 7.1(8)
C11 C10 C16 O8 . . -175.2(5)
C9 C10 C16 O7 . . -170.8(5)
C11 C10 C16 O7 . . 6.9(7)
N2 C17 C18 C19 . . -1.0(9)
C17 C18 C19 C20 . . -0.9(8)
C17 C18 C19 C24 . . 179.6(5)
C18 C19 C20 C21 . . 1.6(9)
C24 C19 C20 C21 . . -178.9(5)
C19 C20 C21 N2 . . -0.5(10)
N1 C22 C23 C24 . . -0.3(9)
C22 C23 C24 C25 . . 2.4(8)
C22 C23 C24 C19 . . -177.1(5)
C18 C19 C24 C25 . . 154.9(6)
C20 C19 C24 C25 . . -24.5(8)
C18 C19 C24 C23 . . -25.7(8)
C20 C19 C24 C23 . . 154.9(6)
C23 C24 C25 C26 . . -2.3(9)
C19 C24 C25 C26 . . 177.2(5)
C24 C25 C26 N1 . . 0.2(10)
N3 C27 C28 C29 . . -0.2(9)
C27 C28 C29 C30 . . 1.1(9)
C27 C28 C29 C34 . . 177.3(5)
C28 C29 C30 C31 . . -2.1(8)
C34 C29 C30 C31 . . -178.1(5)
C29 C30 C31 N3 . . 2.3(9)
N4 C32 C33 C34 . . -0.3(10)
C32 C33 C34 C35 . . 3.5(9)
C32 C33 C34 C29 . . -175.4(6)
C30 C29 C34 C35 . . 27.7(9)
C28 C29 C34 C35 . . -148.2(6)
C30 C29 C34 C33 . . -153.5(6)
C28 C29 C34 C33 . . 30.6(9)
C33 C34 C35 C36 . . -4.5(10)
C29 C34 C35 C36 . . 174.4(6)
C34 C35 C36 N4 . . 2.6(11)
C25 C26 N1 C22 . . 1.9(9)
C23 C22 N1 C26 . . -1.8(9)
C18 C17 N2 C21 . . 2.2(9)
C18 C17 N2 Cd1 . . 177.5(4)
C20 C21 N2 C17 . . -1.4(9)
C20 C21 N2 Cd1 . . -176.6(4)
O4 Cd1 N2 C17 3_767 . 159.2(4)
O3 Cd1 N2 C17 1_554 . -90.9(4)
O6 Cd1 N2 C17 . . 16.9(4)
N3 Cd1 N2 C17 . . -32.8(8)
O5 Cd1 N2 C17 . . 69.9(4)
O4 Cd1 N2 C21 3_767 . -25.8(5)
O3 Cd1 N2 C21 1_554 . 84.1(5)
O6 Cd1 N2 C21 . . -168.1(5)
N3 Cd1 N2 C21 . . 142.1(5)
O5 Cd1 N2 C21 . . -115.1(4)
C28 C27 N3 C31 . . 0.3(9)
C28 C27 N3 Cd1 . . 168.1(4)
C30 C31 N3 C27 . . -1.3(9)
C30 C31 N3 Cd1 . . -168.0(4)
O4 Cd1 N3 C27 3_767 . 177.1(4)
O3 Cd1 N3 C27 1_554 . 67.1(4)
N2 Cd1 N3 C27 . . 8.3(8)
O6 Cd1 N3 C27 . . -42.4(4)
O5 Cd1 N3 C27 . . -97.6(4)
O4 Cd1 N3 C31 3_767 . -16.2(5)
O3 Cd1 N3 C31 1_554 . -126.2(5)
N2 Cd1 N3 C31 . . 175.1(4)
O6 Cd1 N3 C31 . . 124.4(5)
O5 Cd1 N3 C31 . . 69.2(5)
C35 C36 N4 C32 . . 0.7(11)
C33 C32 N4 C36 . . -1.9(10)
O4 C14 O3 Cd1 . 1_556 -105.3(6)
C6 C14 O3 Cd1 . 1_556 70.7(7)
O3 C14 O4 Cd1 . 3_767 9.4(7)
C6 C14 O4 Cd1 . 3_767 -166.8(3)
O6 C15 O5 Cd1 . . 8.3(5)
C11 C15 O5 Cd1 . . -161.6(4)
O4 Cd1 O5 C15 3_767 . 167.3(3)
O3 Cd1 O5 C15 1_554 . 32.5(5)
N2 Cd1 O5 C15 . . -82.6(3)
O6 Cd1 O5 C15 . . -4.7(3)
N3 Cd1 O5 C15 . . 78.6(3)
O5 C15 O6 Cd1 . . -8.8(5)
C11 C15 O6 Cd1 . . 161.8(4)
O4 Cd1 O6 C15 3_767 . -7.7(4)
O3 Cd1 O6 C15 1_554 . -162.1(3)
N2 Cd1 O6 C15 . . 111.3(3)
N3 Cd1 O6 C15 . . -83.4(3)
O5 Cd1 O6 C15 . . 4.6(3)
